data_4026228
loop_
_publ_author_name
'Ming Li'
'Zhong-Min Zhou'
'Li-Rong Wen'
'Zhong-Xuan Qiu'

_publ_section_title
;
 Chemistry of Heterocyclic Ketene Aminals: Construction of
 Imidazo(pyrido)[1,2-a]pyridines and
 Imidazo(pyrido)[3,2,1-ij][1,8]naphthyridines via DABCO-Catalyzed Tandem
 Annulations
;
_journal_name_full 'Journal of Organic Chemistry'
_journal_page_first 3054
_journal_page_last 3063
_journal_paper_doi 10.1021/jo102167g
_journal_volume 76
_journal_year 2011
_chemical_formula_moiety 'C18 H18 Cl2 N2 O2'
_chemical_formula_sum 'C18 H18 Cl2 N2 O2'
_chemical_formula_weight 365.24
_chemical_name_systematic
; 
 ? 
;
_space_group_IT_number 14
_symmetry_cell_setting monoclinic
_symmetry_space_group_name_Hall '-P 2ybc'
_symmetry_space_group_name_H-M 'P 1 21/c 1'
_atom_sites_solution_hydrogens geom
_atom_sites_solution_primary direct
_atom_sites_solution_secondary difmap
_audit_creation_method SHELXL-97
_cell_angle_alpha 90.00
_cell_angle_beta 97.367(3)
_cell_angle_gamma 90.00
_cell_formula_units_Z 4
_cell_length_a 16.300(4)
_cell_length_b 9.767(2)
_cell_length_c 10.675(2)
_cell_measurement_reflns_used 435
_cell_measurement_temperature 173(2)
_cell_measurement_theta_max 27.48
_cell_measurement_theta_min 2.17
_cell_volume 1685.5(6)
_computing_cell_refinement 'CrystalClear (Rigaku Inc., 2007)'
_computing_data_collection 'CrystalClear (Rigaku Inc., 2007)'
_computing_data_reduction 'CrystalClear (Rigaku Inc., 2007)'
_computing_molecular_graphics 'XP in Siemens SHELXTL (Sheldrick, 1994)'
_computing_publication_material 'SHELX97 (Sheldrick, 1997)'
_computing_structure_refinement 'SHELXL-97 (Sheldrick, 1997)'
_computing_structure_solution 'SHELXS-97 (Sheldrick, 1990)'
_diffrn_ambient_temperature 173(2)
_diffrn_measured_fraction_theta_full 0.998
_diffrn_measured_fraction_theta_max 0.998
_diffrn_measurement_device_type 'Saturn724+ CCD'
_diffrn_measurement_method '\w scans at fixed \c = 45\%'
_diffrn_radiation_monochromator graphite
_diffrn_radiation_source 'sealed tube'
_diffrn_radiation_type MoK\a
_diffrn_radiation_wavelength 0.71073
_diffrn_reflns_av_R_equivalents 0.0489
_diffrn_reflns_av_sigmaI/netI 0.0404
_diffrn_reflns_limit_h_max 21
_diffrn_reflns_limit_h_min -21
_diffrn_reflns_limit_k_max 12
_diffrn_reflns_limit_k_min -12
_diffrn_reflns_limit_l_max 13
_diffrn_reflns_limit_l_min -12
_diffrn_reflns_number 14517
_diffrn_reflns_theta_full 27.46
_diffrn_reflns_theta_max 27.46
_diffrn_reflns_theta_min 2.44
_exptl_absorpt_coefficient_mu 0.398
_exptl_absorpt_correction_T_max 0.9500
_exptl_absorpt_correction_T_min 0.8634
_exptl_absorpt_correction_type multi-scan
_exptl_absorpt_process_details 'CrystalClear (Rigaku Inc., 2007)'
_exptl_crystal_colour colorless
_exptl_crystal_density_diffrn 1.439
_exptl_crystal_description platelet
_exptl_crystal_F_000 760
_exptl_crystal_size_max 0.38
_exptl_crystal_size_mid 0.18
_exptl_crystal_size_min 0.13
_refine_diff_density_max 0.291
_refine_diff_density_min -0.375
_refine_diff_density_rms 0.057
_refine_ls_extinction_method none
_refine_ls_goodness_of_fit_ref 1.183
_refine_ls_hydrogen_treatment constr
_refine_ls_matrix_type full
_refine_ls_number_parameters 218
_refine_ls_number_reflns 3844
_refine_ls_number_restraints 0
_refine_ls_restrained_S_all 1.183
_refine_ls_R_factor_all 0.0736
_refine_ls_R_factor_gt 0.0671
_refine_ls_shift/su_max 0.000
_refine_ls_shift/su_mean 0.000
_refine_ls_structure_factor_coef Fsqd
_refine_ls_weighting_details 'calc w=1/[\s^2^(Fo^2^)+(0.0348P)^2^+1.5697P] where P=(Fo^2^+2Fc^2^)/3'
_refine_ls_weighting_scheme calc
_refine_ls_wR_factor_gt 0.1323
_refine_ls_wR_factor_ref 0.1359
_reflns_number_gt 3559
_reflns_number_total 3844
_reflns_threshold_expression >2sigma(I)
_cod_data_source_file jo102167g_si_001.cif
_cod_data_source_block a
_cod_original_cell_volume 1685.6(6)
_cod_database_code 4026228

loop_
_symmetry_equiv_pos_as_xyz
'x, y, z'
'-x, y+1/2, -z+1/2'
'-x, -y, -z'
'x, -y-1/2, z-1/2'

loop_
_atom_site_label
_atom_site_type_symbol
_atom_site_fract_x
_atom_site_fract_y
_atom_site_fract_z
_atom_site_U_iso_or_equiv
_atom_site_adp_type
_atom_site_occupancy
_atom_site_symmetry_multiplicity
_atom_site_calc_flag
_atom_site_refinement_flags
Cl1 Cl 0.49493(4) 0.72783(8) 0.45044(8) 0.0472(2) Uani 1 1 d .
Cl2 Cl 0.38647(5) 0.45265(8) 0.83074(7) 0.0431(2) Uani 1 1 d .
O1 O -0.06644(11) 0.24035(19) 0.49911(17) 0.0330(4) Uani 1 1 d .
O2 O 0.20357(12) 0.5925(2) 0.81329(19) 0.0429(5) Uani 1 1 d .
N1 N -0.00068(12) 0.3877(2) 0.64263(19) 0.0257(4) Uani 1 1 d .
N2 N 0.04812(13) 0.5237(2) 0.79876(19) 0.0288(5) Uani 1 1 d .
H2A H 0.0844 0.5664 0.8532 0.035 Uiso 1 1 calc R
C1 C 0.06761(15) 0.4553(2) 0.6989(2) 0.0259(5) Uani 1 1 d .
C2 C 0.14409(15) 0.4484(3) 0.6497(2) 0.0272(5) Uani 1 1 d .
C3 C 0.14624(16) 0.3577(3) 0.5429(2) 0.0288(5) Uani 1 1 d .
C4 C 0.07595(16) 0.2918(3) 0.4915(2) 0.0285(5) Uani 1 1 d .
H4A H 0.0791 0.2355 0.4197 0.034 Uiso 1 1 calc R
C5 C -0.00220(15) 0.3022(2) 0.5389(2) 0.0265(5) Uani 1 1 d .
C6 C -0.07175(15) 0.4074(3) 0.7135(2) 0.0287(5) Uani 1 1 d .
H6A H -0.0847 0.3223 0.7574 0.034 Uiso 1 1 calc R
H6B H -0.1215 0.4374 0.6572 0.034 Uiso 1 1 calc R
C7 C -0.04083(15) 0.5196(3) 0.8076(2) 0.0289(5) Uani 1 1 d .
H7A H -0.0673 0.6086 0.7833 0.035 Uiso 1 1 calc R
H7B H -0.0516 0.4957 0.8941 0.035 Uiso 1 1 calc R
C8 C 0.20943(16) 0.5373(3) 0.7107(2) 0.0317(6) Uani 1 1 d .
C9 C 0.28227(15) 0.5785(3) 0.6450(2) 0.0301(6) Uani 1 1 d .
C10 C 0.26820(16) 0.6622(3) 0.5384(2) 0.0312(6) Uani 1 1 d .
H10A H 0.2132 0.6871 0.5062 0.037 Uiso 1 1 calc R
C11 C 0.33311(16) 0.7095(3) 0.4789(3) 0.0326(6) Uani 1 1 d .
H11A H 0.3231 0.7655 0.4058 0.039 Uiso 1 1 calc R
C12 C 0.41298(16) 0.6738(3) 0.5277(3) 0.0330(6) Uani 1 1 d .
C13 C 0.42950(16) 0.5959(3) 0.6355(3) 0.0341(6) Uani 1 1 d .
H13A H 0.4848 0.5739 0.6685 0.041 Uiso 1 1 calc R
C14 C 0.36392(17) 0.5501(3) 0.6950(2) 0.0321(6) Uani 1 1 d .
C15 C 0.22536(17) 0.3214(3) 0.4898(3) 0.0363(6) Uani 1 1 d .
H15A H 0.2540 0.4069 0.4712 0.044 Uiso 1 1 calc R
H15B H 0.2111 0.2716 0.4092 0.044 Uiso 1 1 calc R
C16 C 0.28459(17) 0.2332(3) 0.5790(3) 0.0406(7) Uani 1 1 d .
H16A H 0.3363 0.2208 0.5407 0.049 Uiso 1 1 calc R
H16B H 0.2989 0.2841 0.6590 0.049 Uiso 1 1 calc R
C17 C 0.2530(2) 0.0934(3) 0.6102(3) 0.0454(7) Uani 1 1 d .
H17A H 0.2349 0.0436 0.5306 0.054 Uiso 1 1 calc R
H17B H 0.2042 0.1046 0.6558 0.054 Uiso 1 1 calc R
C18 C 0.3181(2) 0.0089(4) 0.6907(3) 0.0598(9) Uani 1 1 d .
H18A H 0.2941 -0.0790 0.7113 0.090 Uiso 1 1 calc R
H18B H 0.3370 0.0585 0.7689 0.090 Uiso 1 1 calc R
H18C H 0.3651 -0.0073 0.6438 0.090 Uiso 1 1 calc R

loop_
_atom_site_aniso_label
_atom_site_aniso_U_11
_atom_site_aniso_U_22
_atom_site_aniso_U_33
_atom_site_aniso_U_23
_atom_site_aniso_U_13
_atom_site_aniso_U_12
Cl1 0.0351(4) 0.0537(5) 0.0559(5) 0.0021(4) 0.0176(3) -0.0062(3)
Cl2 0.0470(4) 0.0439(4) 0.0367(4) 0.0074(3) -0.0012(3) 0.0023(3)
O1 0.0310(9) 0.0353(10) 0.0320(10) -0.0057(8) 0.0012(8) -0.0044(8)
O2 0.0346(11) 0.0574(13) 0.0375(11) -0.0166(10) 0.0075(8) -0.0121(10)
N1 0.0252(10) 0.0272(10) 0.0250(10) -0.0001(8) 0.0044(8) -0.0007(8)
N2 0.0266(11) 0.0336(11) 0.0266(11) -0.0060(9) 0.0053(8) -0.0031(9)
C1 0.0300(13) 0.0229(12) 0.0247(12) 0.0017(10) 0.0027(10) 0.0001(10)
C2 0.0276(12) 0.0266(12) 0.0281(13) 0.0016(10) 0.0063(10) -0.0001(10)
C3 0.0314(13) 0.0282(13) 0.0278(13) 0.0028(10) 0.0078(10) 0.0003(10)
C4 0.0353(13) 0.0277(12) 0.0236(12) 0.0005(10) 0.0080(10) 0.0005(11)
C5 0.0305(13) 0.0245(12) 0.0244(12) 0.0016(10) 0.0031(10) -0.0011(10)
C6 0.0254(12) 0.0313(13) 0.0306(13) -0.0012(11) 0.0074(10) -0.0001(10)
C7 0.0286(13) 0.0308(13) 0.0280(13) -0.0018(10) 0.0065(10) -0.0007(10)
C8 0.0300(13) 0.0336(14) 0.0322(14) -0.0008(11) 0.0070(11) -0.0006(11)
C9 0.0260(12) 0.0319(13) 0.0323(14) -0.0055(11) 0.0034(10) -0.0037(10)
C10 0.0275(13) 0.0316(13) 0.0340(14) -0.0013(11) 0.0023(10) -0.0004(11)
C11 0.0316(13) 0.0336(14) 0.0321(14) 0.0014(11) 0.0023(11) -0.0015(11)
C12 0.0303(13) 0.0324(14) 0.0374(15) -0.0023(11) 0.0088(11) -0.0037(11)
C13 0.0251(12) 0.0361(14) 0.0407(15) -0.0042(12) 0.0022(11) 0.0011(11)
C14 0.0329(14) 0.0313(13) 0.0314(14) 0.0000(11) 0.0008(10) 0.0029(11)
C15 0.0369(15) 0.0352(15) 0.0395(15) -0.0080(12) 0.0159(12) -0.0053(12)
C16 0.0287(14) 0.0411(16) 0.0536(18) -0.0119(14) 0.0108(12) -0.0013(12)
C17 0.0452(17) 0.0433(17) 0.0481(18) -0.0037(14) 0.0077(14) -0.0005(14)
C18 0.070(2) 0.055(2) 0.053(2) -0.0023(17) 0.0062(18) 0.0135(19)

loop_
_atom_type_symbol
_atom_type_description
_atom_type_scat_dispersion_real
_atom_type_scat_dispersion_imag
_atom_type_scat_source
C C 0.0033 0.0016 'International Tables Vol C Tables 4.2.6.8 and 6.1.1.4'
H H 0.0000 0.0000 'International Tables Vol C Tables 4.2.6.8 and 6.1.1.4'
N N 0.0061 0.0033 'International Tables Vol C Tables 4.2.6.8 and 6.1.1.4'
O O 0.0106 0.0060 'International Tables Vol C Tables 4.2.6.8 and 6.1.1.4'
Cl Cl 0.1484 0.1585 'International Tables Vol C Tables 4.2.6.8 and 6.1.1.4'

loop_
_geom_angle_atom_site_label_1
_geom_angle_atom_site_label_2
_geom_angle_atom_site_label_3
_geom_angle
C1 N1 C5 125.0(2)
C1 N1 C6 111.2(2)
C5 N1 C6 123.6(2)
C1 N2 C7 112.2(2)
C1 N2 H2A 123.9
C7 N2 H2A 123.9
N2 C1 N1 109.3(2)
N2 C1 C2 129.3(2)
N1 C1 C2 121.4(2)
C1 C2 C3 115.7(2)
C1 C2 C8 115.6(2)
C3 C2 C8 128.7(2)
C4 C3 C2 120.0(2)
C4 C3 C15 116.7(2)
C2 C3 C15 123.0(2)
C3 C4 C5 124.2(2)
C3 C4 H4A 117.9
C5 C4 H4A 117.9
O1 C5 N1 119.8(2)
O1 C5 C4 126.6(2)
N1 C5 C4 113.5(2)
N1 C6 C7 102.49(19)
N1 C6 H6A 111.3
C7 C6 H6A 111.3
N1 C6 H6B 111.3
C7 C6 H6B 111.3
H6A C6 H6B 109.2
N2 C7 C6 102.87(19)
N2 C7 H7A 111.2
C6 C7 H7A 111.2
N2 C7 H7B 111.2
C6 C7 H7B 111.2
H7A C7 H7B 109.1
O2 C8 C2 121.3(2)
O2 C8 C9 116.8(2)
C2 C8 C9 121.5(2)
C10 C9 C14 118.5(2)
C10 C9 C8 118.6(2)
C14 C9 C8 122.5(2)
C11 C10 C9 121.0(2)
C11 C10 H10A 119.5
C9 C10 H10A 119.5
C10 C11 C12 118.8(3)
C10 C11 H11A 120.6
C12 C11 H11A 120.6
C13 C12 C11 121.8(2)
C13 C12 Cl1 118.9(2)
C11 C12 Cl1 119.2(2)
C12 C13 C14 118.8(2)
C12 C13 H13A 120.6
C14 C13 H13A 120.6
C13 C14 C9 121.0(3)
C13 C14 Cl2 117.8(2)
C9 C14 Cl2 121.2(2)
C3 C15 C16 113.5(2)
C3 C15 H15A 108.9
C16 C15 H15A 108.9
C3 C15 H15B 108.9
C16 C15 H15B 108.9
H15A C15 H15B 107.7
C17 C16 C15 116.1(2)
C17 C16 H16A 108.3
C15 C16 H16A 108.3
C17 C16 H16B 108.3
C15 C16 H16B 108.3
H16A C16 H16B 107.4
C16 C17 C18 112.5(3)
C16 C17 H17A 109.1
C18 C17 H17A 109.1
C16 C17 H17B 109.1
C18 C17 H17B 109.1
H17A C17 H17B 107.8
C17 C18 H18A 109.5
C17 C18 H18B 109.5
H18A C18 H18B 109.5
C17 C18 H18C 109.5
H18A C18 H18C 109.5
H18B C18 H18C 109.5

loop_
_geom_bond_atom_site_label_1
_geom_bond_atom_site_label_2
_geom_bond_distance
Cl1 C12 1.739(3)
Cl2 C14 1.734(3)
O1 C5 1.236(3)
O2 C8 1.235(3)
N1 C1 1.365(3)
N1 C5 1.385(3)
N1 C6 1.475(3)
N2 C1 1.331(3)
N2 C7 1.466(3)
N2 H2A 0.8800
C1 C2 1.415(3)
C2 C3 1.448(3)
C2 C8 1.461(4)
C3 C4 1.366(4)
C3 C15 1.516(4)
C4 C5 1.433(3)
C4 H4A 0.9500
C6 C7 1.528(3)
C6 H6A 0.9900
C6 H6B 0.9900
C7 H7A 0.9900
C7 H7B 0.9900
C8 C9 1.509(3)
C9 C10 1.396(4)
C9 C14 1.397(4)
C10 C11 1.381(4)
C10 H10A 0.9500
C11 C12 1.383(4)
C11 H11A 0.9500
C12 C13 1.378(4)
C13 C14 1.385(4)
C13 H13A 0.9500
C15 C16 1.531(4)
C15 H15A 0.9900
C15 H15B 0.9900
C16 C17 1.511(4)
C16 H16A 0.9900
C16 H16B 0.9900
C17 C18 1.521(4)
C17 H17A 0.9900
C17 H17B 0.9900
C18 H18A 0.9800
C18 H18B 0.9800
C18 H18C 0.9800

loop_
_geom_hbond_atom_site_label_D
_geom_hbond_atom_site_label_H
_geom_hbond_atom_site_label_A
_geom_hbond_distance_DH
_geom_hbond_distance_HA
_geom_hbond_distance_DA
_geom_hbond_angle_DHA
_geom_hbond_site_symmetry_A
N2 H2A O2 0.88 2.06 2.607(3) 119.7 .
N2 H2A O1 0.88 2.36 3.010(3) 130.6 2_556

loop_
_geom_torsion_atom_site_label_1
_geom_torsion_atom_site_label_2
_geom_torsion_atom_site_label_3
_geom_torsion_atom_site_label_4
_geom_torsion
C7 N2 C1 N1 -7.2(3)
C7 N2 C1 C2 171.9(2)
C5 N1 C1 N2 -177.5(2)
C6 N1 C1 N2 -2.5(3)
C5 N1 C1 C2 3.4(4)
C6 N1 C1 C2 178.3(2)
N2 C1 C2 C3 176.6(2)
N1 C1 C2 C3 -4.4(3)
N2 C1 C2 C8 -5.5(4)
N1 C1 C2 C8 173.5(2)
C1 C2 C3 C4 3.8(4)
C8 C2 C3 C4 -173.8(2)
C1 C2 C3 C15 -170.9(2)
C8 C2 C3 C15 11.5(4)
C2 C3 C4 C5 -2.1(4)
C15 C3 C4 C5 172.9(2)
C1 N1 C5 O1 176.3(2)
C6 N1 C5 O1 2.0(4)
C1 N1 C5 C4 -1.3(3)
C6 N1 C5 C4 -175.6(2)
C3 C4 C5 O1 -176.7(2)
C3 C4 C5 N1 0.7(4)
C1 N1 C6 C7 10.4(3)
C5 N1 C6 C7 -174.6(2)
C1 N2 C7 C6 13.3(3)
N1 C6 C7 N2 -13.4(2)
C1 C2 C8 O2 14.2(4)
C3 C2 C8 O2 -168.2(3)
C1 C2 C8 C9 -158.8(2)
C3 C2 C8 C9 18.8(4)
O2 C8 C9 C10 -106.9(3)
C2 C8 C9 C10 66.4(3)
O2 C8 C9 C14 65.2(4)
C2 C8 C9 C14 -121.5(3)
C14 C9 C10 C11 3.8(4)
C8 C9 C10 C11 176.2(2)
C9 C10 C11 C12 -0.8(4)
C10 C11 C12 C13 -1.8(4)
C10 C11 C12 Cl1 177.8(2)
C11 C12 C13 C14 1.2(4)
Cl1 C12 C13 C14 -178.4(2)
C12 C13 C14 C9 1.9(4)
C12 C13 C14 Cl2 -179.8(2)
C10 C9 C14 C13 -4.4(4)
C8 C9 C14 C13 -176.5(2)
C10 C9 C14 Cl2 177.4(2)
C8 C9 C14 Cl2 5.3(4)
C4 C3 C15 C16 -106.7(3)
C2 C3 C15 C16 68.2(3)
C3 C15 C16 C17 62.8(3)
C15 C16 C17 C18 175.5(3)

loop_
_cod_related_entry_id
_cod_related_entry_database
_cod_related_entry_code
1 ChemSpider 30659365
